data_8105093
loop_
_publ_author_name
'Jiaping, Zhu'
'Gang, Wang'
'Dang, Wu'

_publ_section_title
;
 Crystal structure of
 (5,5&#x2032;-bitetrazole-1,1&#x2032;-diolate)-bis(1,10-phenanthroline)-copper(II),
 C26H16CuN12O2
;
_journal_issue 2
_journal_name_full 'Zeitschrift f\"ur Kristallographie - New Crystal Structures'
_journal_page_first 311
_journal_page_last 312
_journal_paper_doi 10.1515/ncrs-2019-0639
_journal_volume 235
_journal_year 2020
_chemical_formula_sum 'C26 H16 Cu N12 O2'
_chemical_formula_weight 592.05
_space_group_crystal_system monoclinic
_space_group_IT_number 15
_space_group_name_Hall '-C 2yc'
_space_group_name_H-M_alt 'C 1 2/c 1'
_atom_sites_solution_hydrogens geom
_cell_angle_alpha 90
_cell_angle_beta 112.094(6)
_cell_angle_gamma 90
_cell_formula_units_Z 8
_cell_length_a 18.800(4)
_cell_length_b 21.224(4)
_cell_length_c 14.436(3)
_cell_measurement_reflns_used 1530
_cell_measurement_temperature 296(2)
_cell_measurement_theta_max 20.06
_cell_measurement_theta_min 2.34
_cell_volume 5337.1(19)
_computing_structure_refinement 'SHELXL-2014/7 (Sheldrick, 2014)'
_diffrn_ambient_temperature 296(2)
_diffrn_measured_fraction_theta_full 0.995
_diffrn_measured_fraction_theta_max 0.995
_diffrn_measurement_device_type CCD
_diffrn_measurement_method 'phi and omega scans'
_diffrn_radiation_type MoK\a
_diffrn_radiation_wavelength 0.71073
_diffrn_reflns_av_R_equivalents 0.0895
_diffrn_reflns_av_unetI/netI 0.0863
_diffrn_reflns_Laue_measured_fraction_full 0.995
_diffrn_reflns_Laue_measured_fraction_max 0.995
_diffrn_reflns_limit_h_max 22
_diffrn_reflns_limit_h_min -22
_diffrn_reflns_limit_k_max 23
_diffrn_reflns_limit_k_min -25
_diffrn_reflns_limit_l_max 16
_diffrn_reflns_limit_l_min -17
_diffrn_reflns_number 16114
_diffrn_reflns_point_group_measured_fraction_full 0.995
_diffrn_reflns_point_group_measured_fraction_max 0.995
_diffrn_reflns_theta_full 25.163
_diffrn_reflns_theta_max 25.163
_diffrn_reflns_theta_min 1.512
_exptl_absorpt_coefficient_mu 0.868
_exptl_absorpt_correction_type multi-scan
_exptl_absorpt_process_details sadabs
_exptl_crystal_colour blue
_exptl_crystal_density_diffrn 1.474
_exptl_crystal_description block
_exptl_crystal_F_000 2408
_exptl_crystal_size_max 0.220
_exptl_crystal_size_mid 0.200
_exptl_crystal_size_min 0.180
_exptl_transmission_factor_max 0.864
_exptl_transmission_factor_min 0.864
_refine_diff_density_max 0.308
_refine_diff_density_min -0.341
_refine_diff_density_rms 0.061
_refine_ls_extinction_coef .
_refine_ls_extinction_method none
_refine_ls_goodness_of_fit_ref 0.956
_refine_ls_hydrogen_treatment constr
_refine_ls_matrix_type full
_refine_ls_number_parameters 370
_refine_ls_number_reflns 4751
_refine_ls_number_restraints 0
_refine_ls_restrained_S_all 0.956
_refine_ls_R_factor_all 0.0890
_refine_ls_R_factor_gt 0.0468
_refine_ls_shift/su_max 0.001
_refine_ls_shift/su_mean 0.000
_refine_ls_structure_factor_coef Fsqd
_refine_ls_weighting_details 'w=1/[\s^2^(Fo^2^)+(0.0530P)^2^] where P=(Fo^2^+2Fc^2^)/3'
_refine_ls_weighting_scheme calc
_refine_ls_wR_factor_gt 0.1081
_refine_ls_wR_factor_ref 0.1287
_reflns_Friedel_coverage 0.000
_reflns_Friedel_fraction_full .
_reflns_Friedel_fraction_max .
_reflns_number_gt 2912
_reflns_number_total 4751
_reflns_threshold_expression 'I > 2\s(I)'
_cod_data_source_file suppl_ncrs-2019-0639_suppl.cif
_cod_data_source_block 1_a_sq
_cod_original_cell_volume 5337.1(18)
_cod_original_sg_symbol_H-M 'C 2/c'
_cod_database_code 8105093
_shelx_space_group_comment
;
The symmetry employed for this shelxl refinement is uniquely defined
by the following loop, which should always be used as a source of
symmetry information in preference to the above space-group names.
They are only intended as comments.
;
_shelx_estimated_absorpt_t_min 0.832
_shelx_estimated_absorpt_t_max 0.859

loop_
_space_group_symop_operation_xyz
'x, y, z'
'-x, y, -z+1/2'
'x+1/2, y+1/2, z'
'-x+1/2, y+1/2, -z+1/2'
'-x, -y, -z'
'x, -y, z-1/2'
'-x+1/2, -y+1/2, -z'
'x+1/2, -y+1/2, z-1/2'

loop_
_atom_site_label
_atom_site_type_symbol
_atom_site_fract_x
_atom_site_fract_y
_atom_site_fract_z
_atom_site_U_iso_or_equiv
_atom_site_adp_type
_atom_site_occupancy
_atom_site_site_symmetry_order
_atom_site_calc_flag
_atom_site_refinement_flags_posn
_atom_site_refinement_flags_adp
_atom_site_refinement_flags_occupancy
_atom_site_disorder_assembly
_atom_site_disorder_group
C1 C 0.6383(3) 0.25305(19) 0.7718(3) 0.0538(11) Uani 1 1 d . . . . .
H1 H 0.6510 0.2725 0.8337 0.065 Uiso 1 1 calc R U . . .
C2 C 0.6005(3) 0.1960(2) 0.7557(4) 0.0582(12) Uani 1 1 d . . . . .
H2 H 0.5873 0.1780 0.8058 0.070 Uiso 1 1 calc R U . . .
C3 C 0.5826(3) 0.1662(2) 0.6674(4) 0.0616(13) Uani 1 1 d . . . . .
H3 H 0.5571 0.1277 0.6564 0.074 Uiso 1 1 calc R U . . .
C4 C 0.6027(2) 0.19340(18) 0.5921(3) 0.0495(11) Uani 1 1 d . . . . .
C5 C 0.6389(2) 0.25224(17) 0.6128(3) 0.0429(10) Uani 1 1 d . . . . .
C6 C 0.6582(2) 0.28382(17) 0.5379(3) 0.0407(9) Uani 1 1 d . . . . .
C7 C 0.6421(2) 0.25570(19) 0.4447(3) 0.0506(11) Uani 1 1 d . . . . .
C8 C 0.6070(3) 0.1952(2) 0.4264(4) 0.0670(14) Uani 1 1 d . . . . .
H8 H 0.5975 0.1757 0.3653 0.080 Uiso 1 1 calc R U . . .
C9 C 0.5869(3) 0.1654(2) 0.4960(4) 0.0673(14) Uani 1 1 d . . . . .
H9 H 0.5627 0.1264 0.4813 0.081 Uiso 1 1 calc R U . . .
C10 C 0.6636(3) 0.2897(2) 0.3751(3) 0.0617(13) Uani 1 1 d . . . . .
H10 H 0.6542 0.2733 0.3119 0.074 Uiso 1 1 calc R U . . .
C11 C 0.6980(3) 0.3468(2) 0.4017(4) 0.0626(13) Uani 1 1 d . . . . .
H11 H 0.7131 0.3693 0.3570 0.075 Uiso 1 1 calc R U . . .
C12 C 0.7105(2) 0.37120(19) 0.4949(3) 0.0513(11) Uani 1 1 d . . . . .
H12 H 0.7333 0.4107 0.5110 0.062 Uiso 1 1 calc R U . . .
C13 C 0.5064(3) 0.3804(2) 0.6276(3) 0.0609(12) Uani 1 1 d . . . . .
H13 H 0.5036 0.3366 0.6265 0.073 Uiso 1 1 calc R U . . .
C14 C 0.4402(3) 0.4143(3) 0.6126(4) 0.0754(15) Uani 1 1 d . . . . .
H14 H 0.3942 0.3935 0.6019 0.090 Uiso 1 1 calc R U . . .
C15 C 0.4428(3) 0.4777(3) 0.6135(4) 0.0739(15) Uani 1 1 d . . . . .
H15 H 0.3987 0.5008 0.6045 0.089 Uiso 1 1 calc R U . . .
C16 C 0.5123(3) 0.5091(2) 0.6281(3) 0.0609(13) Uani 1 1 d . . . . .
C17 C 0.5771(2) 0.4703(2) 0.6436(3) 0.0492(11) Uani 1 1 d . . . . .
C18 C 0.6491(3) 0.49943(18) 0.6583(3) 0.0484(10) Uani 1 1 d . . . . .
C19 C 0.6548(3) 0.5651(2) 0.6542(3) 0.0611(13) Uani 1 1 d . . . . .
C20 C 0.5864(4) 0.6022(2) 0.6375(4) 0.0776(16) Uani 1 1 d . . . . .
H20 H 0.5888 0.6459 0.6344 0.093 Uiso 1 1 calc R U . . .
C21 C 0.5205(4) 0.5748(3) 0.6267(4) 0.0782(16) Uani 1 1 d . . . . .
H21 H 0.4780 0.6000 0.6177 0.094 Uiso 1 1 calc R U . . .
C22 C 0.7259(4) 0.5900(2) 0.6641(4) 0.0799(17) Uani 1 1 d . . . . .
H22 H 0.7313 0.6333 0.6593 0.096 Uiso 1 1 calc R U . . .
C23 C 0.7866(4) 0.5521(2) 0.6805(4) 0.0798(16) Uani 1 1 d . . . . .
H23 H 0.8338 0.5689 0.6866 0.096 Uiso 1 1 calc R U . . .
C24 C 0.7780(3) 0.4873(2) 0.6883(4) 0.0651(13) Uani 1 1 d . . . . .
H24 H 0.8206 0.4615 0.7015 0.078 Uiso 1 1 calc R U . . .
C25 C 0.8660(3) 0.3470(2) 0.9385(3) 0.0543(11) Uani 1 1 d . . . . .
C26 C 0.8362(3) 0.4090(2) 0.9437(3) 0.0534(11) Uani 1 1 d . . . . .
Cu1 Cu 0.69785(3) 0.36917(2) 0.69988(4) 0.04497(18) Uani 1 1 d . . . . .
N1 N 0.65715(19) 0.28129(14) 0.7022(2) 0.0443(8) Uani 1 1 d . . . . .
N2 N 0.69153(19) 0.34107(14) 0.5626(2) 0.0438(8) Uani 1 1 d . . . . .
N3 N 0.57369(19) 0.40710(15) 0.6434(2) 0.0470(8) Uani 1 1 d . . . . .
N4 N 0.7120(2) 0.46143(15) 0.6778(3) 0.0493(9) Uani 1 1 d . . . . .
N5 N 0.8566(2) 0.31968(16) 0.8509(3) 0.0526(9) Uani 1 1 d . . . . .
N6 N 0.8863(3) 0.26154(18) 0.8706(3) 0.0801(13) Uani 1 1 d . . . . .
N7 N 0.9130(3) 0.2554(2) 0.9681(4) 0.0997(16) Uani 1 1 d . . . . .
N8 N 0.9011(3) 0.3076(2) 1.0117(3) 0.0805(13) Uani 1 1 d . . . . .
N9 N 0.7624(2) 0.42367(16) 0.8944(3) 0.0531(9) Uani 1 1 d . . . . .
N10 N 0.7511(3) 0.48365(19) 0.9124(3) 0.0729(12) Uani 1 1 d . . . . .
N11 N 0.8180(3) 0.5045(2) 0.9729(4) 0.0872(14) Uani 1 1 d . . . . .
N12 N 0.8722(2) 0.45896(19) 0.9940(3) 0.0764(13) Uani 1 1 d . . . . .
O1 O 0.82586(17) 0.34247(13) 0.7609(2) 0.0566(8) Uani 1 1 d . . . . .
O2 O 0.70627(17) 0.38588(13) 0.8390(2) 0.0563(8) Uani 1 1 d . . . . .

loop_
_atom_site_aniso_label
_atom_site_aniso_U_11
_atom_site_aniso_U_22
_atom_site_aniso_U_33
_atom_site_aniso_U_23
_atom_site_aniso_U_13
_atom_site_aniso_U_12
C1 0.072(3) 0.057(3) 0.038(3) 0.009(2) 0.026(2) 0.012(2)
C2 0.066(3) 0.054(3) 0.061(3) 0.024(2) 0.031(3) 0.005(2)
C3 0.071(3) 0.045(3) 0.067(3) 0.009(2) 0.024(3) -0.006(2)
C4 0.054(3) 0.043(2) 0.051(3) -0.001(2) 0.019(2) -0.003(2)
C5 0.051(3) 0.035(2) 0.042(2) 0.0007(18) 0.017(2) 0.0057(18)
C6 0.052(3) 0.036(2) 0.035(2) -0.0005(18) 0.018(2) 0.0046(19)
C7 0.062(3) 0.048(2) 0.041(3) -0.008(2) 0.018(2) 0.003(2)
C8 0.097(4) 0.058(3) 0.048(3) -0.023(2) 0.030(3) -0.014(3)
C9 0.087(4) 0.046(3) 0.069(4) -0.016(2) 0.028(3) -0.016(2)
C10 0.086(4) 0.071(3) 0.033(2) -0.007(2) 0.028(3) 0.006(3)
C11 0.082(4) 0.063(3) 0.052(3) 0.005(2) 0.035(3) -0.002(3)
C12 0.062(3) 0.048(2) 0.048(3) 0.007(2) 0.026(2) 0.000(2)
C13 0.060(3) 0.072(3) 0.052(3) 0.003(2) 0.022(3) -0.005(3)
C14 0.053(4) 0.121(5) 0.050(3) 0.008(3) 0.018(3) -0.004(3)
C15 0.055(4) 0.115(5) 0.051(3) 0.007(3) 0.019(3) 0.023(3)
C16 0.077(4) 0.072(3) 0.030(2) 0.004(2) 0.017(2) 0.024(3)
C17 0.056(3) 0.060(3) 0.030(2) -0.003(2) 0.015(2) 0.008(2)
C18 0.070(3) 0.041(2) 0.032(2) -0.0036(19) 0.016(2) 0.003(2)
C19 0.094(4) 0.043(3) 0.041(3) -0.003(2) 0.020(3) -0.001(3)
C20 0.118(5) 0.044(3) 0.055(3) 0.002(2) 0.016(3) 0.019(3)
C21 0.098(5) 0.075(4) 0.051(3) 0.003(3) 0.016(3) 0.040(3)
C22 0.122(5) 0.045(3) 0.071(4) -0.011(3) 0.033(4) -0.022(3)
C23 0.098(5) 0.067(3) 0.081(4) -0.021(3) 0.041(4) -0.032(3)
C24 0.064(3) 0.056(3) 0.076(4) -0.013(3) 0.028(3) -0.010(2)
C25 0.056(3) 0.065(3) 0.035(2) -0.013(2) 0.010(2) 0.009(2)
C26 0.052(3) 0.061(3) 0.043(3) -0.018(2) 0.013(2) 0.001(2)
Cu1 0.0599(4) 0.0397(3) 0.0349(3) -0.0043(2) 0.0172(2) 0.0004(2)
N1 0.060(2) 0.0433(18) 0.0317(19) 0.0009(15) 0.0193(17) 0.0049(16)
N2 0.057(2) 0.0379(18) 0.038(2) 0.0004(15) 0.0204(18) 0.0016(16)
N3 0.051(2) 0.049(2) 0.039(2) -0.0017(16) 0.0147(17) -0.0015(17)
N4 0.053(2) 0.047(2) 0.045(2) -0.0100(17) 0.0148(18) -0.0024(18)
N5 0.059(3) 0.056(2) 0.037(2) -0.0073(18) 0.0121(18) 0.0089(18)
N6 0.113(4) 0.054(2) 0.061(3) -0.002(2) 0.019(3) 0.032(2)
N7 0.139(5) 0.090(3) 0.053(3) 0.010(3) 0.016(3) 0.049(3)
N8 0.102(4) 0.087(3) 0.039(2) -0.001(2) 0.012(2) 0.029(3)
N9 0.061(3) 0.056(2) 0.043(2) -0.0107(18) 0.019(2) 0.005(2)
N10 0.084(3) 0.063(3) 0.070(3) -0.021(2) 0.027(3) 0.017(2)
N11 0.095(4) 0.072(3) 0.088(4) -0.039(3) 0.026(3) 0.005(3)
N12 0.075(3) 0.072(3) 0.076(3) -0.040(2) 0.022(2) -0.007(2)
O1 0.073(2) 0.0632(18) 0.0329(17) -0.0022(15) 0.0190(16) 0.0140(16)
O2 0.0514(19) 0.0713(19) 0.0461(18) -0.0193(16) 0.0181(15) -0.0075(15)

loop_
_atom_type_symbol
_atom_type_description
_atom_type_scat_dispersion_real
_atom_type_scat_dispersion_imag
_atom_type_scat_source
C C 0.0033 0.0016 'International Tables Vol C Tables 4.2.6.8 and 6.1.1.4'
H H 0.0000 0.0000 'International Tables Vol C Tables 4.2.6.8 and 6.1.1.4'
N N 0.0061 0.0033 'International Tables Vol C Tables 4.2.6.8 and 6.1.1.4'
O O 0.0106 0.0060 'International Tables Vol C Tables 4.2.6.8 and 6.1.1.4'
Cu Cu 0.3201 1.2651 'International Tables Vol C Tables 4.2.6.8 and 6.1.1.4'

loop_
_geom_angle_atom_site_label_1
_geom_angle_atom_site_label_2
_geom_angle_atom_site_label_3
_geom_angle
_geom_angle_site_symmetry_1
_geom_angle_site_symmetry_3
N1 C1 C2 122.4(4) . .
N1 C1 H1 118.8 . .
C2 C1 H1 118.8 . .
C3 C2 C1 120.0(4) . .
C3 C2 H2 120.0 . .
C1 C2 H2 120.0 . .
C2 C3 C4 119.7(4) . .
C2 C3 H3 120.1 . .
C4 C3 H3 120.1 . .
C5 C4 C3 117.0(4) . .
C5 C4 C9 118.9(4) . .
C3 C4 C9 124.1(4) . .
N1 C5 C4 122.6(3) . .
N1 C5 C6 117.5(3) . .
C4 C5 C6 119.9(4) . .
N2 C6 C7 123.3(3) . .
N2 C6 C5 116.5(3) . .
C7 C6 C5 120.3(4) . .
C6 C7 C10 116.7(4) . .
C6 C7 C8 118.7(4) . .
C10 C7 C8 124.5(4) . .
C9 C8 C7 121.6(4) . .
C9 C8 H8 119.2 . .
C7 C8 H8 119.2 . .
C8 C9 C4 120.7(4) . .
C8 C9 H9 119.7 . .
C4 C9 H9 119.7 . .
C11 C10 C7 119.2(4) . .
C11 C10 H10 120.4 . .
C7 C10 H10 120.4 . .
C10 C11 C12 120.0(4) . .
C10 C11 H11 120.0 . .
C12 C11 H11 120.0 . .
N2 C12 C11 123.0(4) . .
N2 C12 H12 118.5 . .
C11 C12 H12 118.5 . .
N3 C13 C14 123.3(5) . .
N3 C13 H13 118.4 . .
C14 C13 H13 118.4 . .
C15 C14 C13 119.4(5) . .
C15 C14 H14 120.3 . .
C13 C14 H14 120.3 . .
C14 C15 C16 120.2(5) . .
C14 C15 H15 119.9 . .
C16 C15 H15 119.9 . .
C21 C16 C15 124.6(5) . .
C21 C16 C17 119.2(5) . .
C15 C16 C17 116.2(4) . .
N3 C17 C16 122.9(4) . .
N3 C17 C18 118.3(4) . .
C16 C17 C18 118.7(4) . .
N4 C18 C19 121.3(4) . .
N4 C18 C17 118.1(4) . .
C19 C18 C17 120.5(4) . .
C22 C19 C18 117.3(5) . .
C22 C19 C20 124.6(5) . .
C18 C19 C20 118.0(5) . .
C21 C20 C19 120.9(5) . .
C21 C20 H20 119.6 . .
C19 C20 H20 119.6 . .
C20 C21 C16 122.6(5) . .
C20 C21 H21 118.7 . .
C16 C21 H21 118.7 . .
C23 C22 C19 120.6(5) . .
C23 C22 H22 119.7 . .
C19 C22 H22 119.7 . .
C22 C23 C24 119.3(5) . .
C22 C23 H23 120.4 . .
C24 C23 H23 120.4 . .
N4 C24 C23 122.5(5) . .
N4 C24 H24 118.8 . .
C23 C24 H24 118.8 . .
N8 C25 N5 109.3(4) . .
N8 C25 C26 128.7(4) . .
N5 C25 C26 121.8(4) . .
N12 C26 N9 108.8(4) . .
N12 C26 C25 129.3(5) . .
N9 C26 C25 122.0(4) . .
O2 Cu1 N4 91.24(13) . .
O2 Cu1 N1 92.00(12) . .
N4 Cu1 N1 166.32(14) . .
O2 Cu1 N2 173.12(12) . .
N4 Cu1 N2 95.36(13) . .
N1 Cu1 N2 82.03(12) . .
O2 Cu1 O1 89.02(11) . .
N4 Cu1 O1 96.78(12) . .
N1 Cu1 O1 96.57(12) . .
N2 Cu1 O1 88.28(11) . .
O2 Cu1 N3 88.87(11) . .
N4 Cu1 N3 77.41(13) . .
N1 Cu1 N3 89.36(12) . .
N2 Cu1 N3 94.45(12) . .
O1 Cu1 N3 173.77(11) . .
C1 N1 C5 118.2(3) . .
C1 N1 Cu1 129.8(3) . .
C5 N1 Cu1 111.5(2) . .
C12 N2 C6 117.8(3) . .
C12 N2 Cu1 130.2(3) . .
C6 N2 Cu1 111.9(2) . .
C13 N3 C17 118.0(4) . .
C13 N3 Cu1 133.2(3) . .
C17 N3 Cu1 107.9(3) . .
C24 N4 C18 118.9(4) . .
C24 N4 Cu1 124.3(3) . .
C18 N4 Cu1 116.6(3) . .
O1 N5 C25 129.3(4) . .
O1 N5 N6 123.2(3) . .
C25 N5 N6 107.5(4) . .
N7 N6 N5 106.3(4) . .
N6 N7 N8 111.0(4) . .
C25 N8 N7 105.8(4) . .
O2 N9 N10 123.1(4) . .
O2 N9 C26 127.7(4) . .
N10 N9 C26 109.2(4) . .
N11 N10 N9 105.6(4) . .
N10 N11 N12 111.3(4) . .
C26 N12 N11 105.2(4) . .
N5 O1 Cu1 118.7(2) . .
N9 O2 Cu1 117.4(2) . .

loop_
_geom_bond_atom_site_label_1
_geom_bond_atom_site_label_2
_geom_bond_distance
_geom_bond_site_symmetry_2
C1 N1 1.328(4) .
C1 C2 1.380(6) .
C1 H1 0.9300 .
C2 C3 1.348(6) .
C2 H2 0.9300 .
C3 C4 1.403(6) .
C3 H3 0.9300 .
C4 C5 1.399(5) .
C4 C9 1.434(6) .
C5 N1 1.353(5) .
C5 C6 1.431(5) .
C6 N2 1.352(5) .
C6 C7 1.397(5) .
C7 C10 1.413(5) .
C7 C8 1.422(5) .
C8 C9 1.355(6) .
C8 H8 0.9300 .
C9 H9 0.9300 .
C10 C11 1.358(6) .
C10 H10 0.9300 .
C11 C12 1.377(6) .
C11 H11 0.9300 .
C12 N2 1.324(4) .
C12 H12 0.9300 .
C13 N3 1.325(5) .
C13 C14 1.383(6) .
C13 H13 0.9300 .
C14 C15 1.346(7) .
C14 H14 0.9300 .
C15 C16 1.410(6) .
C15 H15 0.9300 .
C16 C21 1.404(7) .
C16 C17 1.416(6) .
C17 N3 1.342(5) .
C17 C18 1.429(6) .
C18 N4 1.372(5) .
C18 C19 1.401(5) .
C19 C22 1.393(6) .
C19 C20 1.448(7) .
C20 C21 1.323(7) .
C20 H20 0.9300 .
C21 H21 0.9300 .
C22 C23 1.343(7) .
C22 H22 0.9300 .
C23 C24 1.394(6) .
C23 H23 0.9300 .
C24 N4 1.311(5) .
C24 H24 0.9300 .
C25 N8 1.314(6) .
C25 N5 1.341(5) .
C25 C26 1.443(6) .
C26 N12 1.319(5) .
C26 N9 1.336(5) .
Cu1 O2 1.986(3) .
Cu1 N4 2.018(3) .
Cu1 N1 2.021(3) .
Cu1 N2 2.030(3) .
Cu1 O1 2.301(3) .
Cu1 N3 2.309(3) .
N5 O1 1.301(4) .
N5 N6 1.341(5) .
N6 N7 1.310(6) .
N7 N8 1.335(5) .
N9 O2 1.328(4) .
N9 N10 1.332(5) .
N10 N11 1.309(6) .
N11 N12 1.353(6) .

loop_
_geom_torsion_atom_site_label_1
_geom_torsion_atom_site_label_2
_geom_torsion_atom_site_label_3
_geom_torsion_atom_site_label_4
_geom_torsion
_geom_torsion_site_symmetry_1
_geom_torsion_site_symmetry_2
_geom_torsion_site_symmetry_3
_geom_torsion_site_symmetry_4
N1 C1 C2 C3 1.3(7) . . . .
C1 C2 C3 C4 0.1(7) . . . .
C2 C3 C4 C5 -2.0(7) . . . .
C2 C3 C4 C9 179.5(4) . . . .
C3 C4 C5 N1 2.7(6) . . . .
C9 C4 C5 N1 -178.7(4) . . . .
C3 C4 C5 C6 -177.5(4) . . . .
C9 C4 C5 C6 1.1(6) . . . .
N1 C5 C6 N2 -1.6(5) . . . .
C4 C5 C6 N2 178.6(4) . . . .
N1 C5 C6 C7 178.8(4) . . . .
C4 C5 C6 C7 -1.0(6) . . . .
N2 C6 C7 C10 0.9(6) . . . .
C5 C6 C7 C10 -179.5(4) . . . .
N2 C6 C7 C8 179.9(4) . . . .
C5 C6 C7 C8 -0.5(6) . . . .
C6 C7 C8 C9 1.9(7) . . . .
C10 C7 C8 C9 -179.2(4) . . . .
C7 C8 C9 C4 -1.8(8) . . . .
C5 C4 C9 C8 0.3(7) . . . .
C3 C4 C9 C8 178.8(5) . . . .
C6 C7 C10 C11 0.1(6) . . . .
C8 C7 C10 C11 -178.9(5) . . . .
C7 C10 C11 C12 -1.0(7) . . . .
C10 C11 C12 N2 1.2(7) . . . .
N3 C13 C14 C15 0.2(7) . . . .
C13 C14 C15 C16 1.0(7) . . . .
C14 C15 C16 C21 177.5(5) . . . .
C14 C15 C16 C17 -1.4(7) . . . .
C21 C16 C17 N3 -178.1(4) . . . .
C15 C16 C17 N3 0.9(6) . . . .
C21 C16 C17 C18 0.6(6) . . . .
C15 C16 C17 C18 179.6(4) . . . .
N3 C17 C18 N4 -4.1(5) . . . .
C16 C17 C18 N4 177.1(3) . . . .
N3 C17 C18 C19 176.8(4) . . . .
C16 C17 C18 C19 -2.0(6) . . . .
N4 C18 C19 C22 4.1(6) . . . .
C17 C18 C19 C22 -176.8(4) . . . .
N4 C18 C19 C20 -177.4(4) . . . .
C17 C18 C19 C20 1.7(6) . . . .
C22 C19 C20 C21 178.5(5) . . . .
C18 C19 C20 C21 0.1(7) . . . .
C19 C20 C21 C16 -1.6(8) . . . .
C15 C16 C21 C20 -177.7(5) . . . .
C17 C16 C21 C20 1.2(7) . . . .
C18 C19 C22 C23 -2.3(7) . . . .
C20 C19 C22 C23 179.3(5) . . . .
C19 C22 C23 C24 -0.4(8) . . . .
C22 C23 C24 N4 1.7(8) . . . .
N8 C25 C26 N12 57.3(8) . . . .
N5 C25 C26 N12 -126.5(5) . . . .
N8 C25 C26 N9 -122.2(6) . . . .
N5 C25 C26 N9 54.1(6) . . . .
C2 C1 N1 C5 -0.6(6) . . . .
C2 C1 N1 Cu1 170.0(3) . . . .
C4 C5 N1 C1 -1.5(6) . . . .
C6 C5 N1 C1 178.8(3) . . . .
C4 C5 N1 Cu1 -173.7(3) . . . .
C6 C5 N1 Cu1 6.5(4) . . . .
C11 C12 N2 C6 -0.2(6) . . . .
C11 C12 N2 Cu1 -175.7(3) . . . .
C7 C6 N2 C12 -0.8(6) . . . .
C5 C6 N2 C12 179.6(3) . . . .
C7 C6 N2 Cu1 175.4(3) . . . .
C5 C6 N2 Cu1 -4.1(4) . . . .
C14 C13 N3 C17 -0.8(6) . . . .
C14 C13 N3 Cu1 166.4(3) . . . .
C16 C17 N3 C13 0.2(6) . . . .
C18 C17 N3 C13 -178.5(4) . . . .
C16 C17 N3 Cu1 -170.0(3) . . . .
C18 C17 N3 Cu1 11.2(4) . . . .
C23 C24 N4 C18 0.0(7) . . . .
C23 C24 N4 Cu1 -174.5(4) . . . .
C19 C18 N4 C24 -3.0(6) . . . .
C17 C18 N4 C24 177.9(4) . . . .
C19 C18 N4 Cu1 171.9(3) . . . .
C17 C18 N4 Cu1 -7.2(5) . . . .
N8 C25 N5 O1 -178.7(4) . . . .
C26 C25 N5 O1 4.4(7) . . . .
N8 C25 N5 N6 0.4(6) . . . .
C26 C25 N5 N6 -176.5(4) . . . .
O1 N5 N6 N7 178.8(4) . . . .
C25 N5 N6 N7 -0.4(6) . . . .
N5 N6 N7 N8 0.2(6) . . . .
N5 C25 N8 N7 -0.3(6) . . . .
C26 C25 N8 N7 176.3(5) . . . .
N6 N7 N8 C25 0.0(7) . . . .
N12 C26 N9 O2 -176.6(4) . . . .
C25 C26 N9 O2 2.9(7) . . . .
N12 C26 N9 N10 0.7(5) . . . .
C25 C26 N9 N10 -179.8(4) . . . .
O2 N9 N10 N11 177.0(4) . . . .
C26 N9 N10 N11 -0.5(5) . . . .
N9 N10 N11 N12 0.1(6) . . . .
N9 C26 N12 N11 -0.6(5) . . . .
C25 C26 N12 N11 180.0(4) . . . .
N10 N11 N12 C26 0.3(6) . . . .
C25 N5 O1 Cu1 -63.6(5) . . . .
N6 N5 O1 Cu1 117.4(4) . . . .
N10 N9 O2 Cu1 102.3(4) . . . .
C26 N9 O2 Cu1 -80.8(5) . . . .
